data_7109216
loop_
_publ_author_name
'Debabrata Mukherjee'
'Nicole L. Lampland'
'KaKing Yan'
'James F. Dunne'
'Arkady Ellern'
'Aaron D. Sadow'

_publ_section_title
;
 Divergent reaction pathways of tris(oxazolinyl)borato zinc and magnesium
 silyl compounds
;
_journal_name_full Chem.Commun.
_journal_page_first 4334
_journal_paper_doi 10.1039/c2cc36953b
_journal_volume 49
_journal_year 2013
_chemical_formula_sum 'C27 H47 B N3 O3 Si4 Zn'
_chemical_formula_weight 650.22
_space_group_IT_number 14
_symmetry_cell_setting monoclinic
_symmetry_space_group_name_Hall '-P 2ybc'
_symmetry_space_group_name_H-M 'P 1 21/c 1'
_atom_sites_solution_hydrogens geom
_atom_sites_solution_primary direct
_atom_sites_solution_secondary difmap
_audit_creation_method 'APEX2 v2010.11-3'
_cell_angle_alpha 90
_cell_angle_beta 93.087(2)
_cell_angle_gamma 90
_cell_formula_units_Z 4
_cell_length_a 9.4488(12)
_cell_length_b 27.824(4)
_cell_length_c 13.6110(18)
_cell_measurement_reflns_used 9935
_cell_measurement_temperature 173.(2)
_cell_measurement_theta_max 29.1631
_cell_measurement_theta_min 2.6082
_cell_volume 3573.2(8)
_computing_cell_refinement 'SAINT V7.66A (Bruker AXS, 2009)'
_computing_data_collection 'APEX2 Suite (Bruker AXS, 2009)'
_computing_data_reduction 'SAINT V7.66A (Bruker AXS, 2009)'
_computing_molecular_graphics 'XSHELL (Bruker AXS, 2007)'
_computing_publication_material 'APEX2 Suite (Bruker AXS, 2009)'
_computing_structure_refinement 'SHELXL-97 (Sheldrick, 2008)'
_computing_structure_solution 'SHELXS-97 (Sheldrick, 2008)'
_diffrn_ambient_temperature 173.(2)
_diffrn_detector_area_resol_mean 8.3333
_diffrn_measured_fraction_theta_full 0.991
_diffrn_measured_fraction_theta_max 0.991
_diffrn_measurement_device_type ' BRUKER APEX2 CCD Diffractometer'
_diffrn_measurement_method '\w scan'
_diffrn_radiation_type MoK\a
_diffrn_radiation_wavelength 0.71073
_diffrn_reflns_av_R_equivalents 0.0609
_diffrn_reflns_av_sigmaI/netI 0.0421
_diffrn_reflns_limit_h_max 13
_diffrn_reflns_limit_h_min -13
_diffrn_reflns_limit_k_max 38
_diffrn_reflns_limit_k_min -38
_diffrn_reflns_limit_l_max 18
_diffrn_reflns_limit_l_min -18
_diffrn_reflns_number 38908
_diffrn_reflns_theta_full 29.54
_diffrn_reflns_theta_max 29.54
_diffrn_reflns_theta_min 1.46
_exptl_absorpt_coefficient_mu 0.851
_exptl_absorpt_correction_T_max 0.87
_exptl_absorpt_correction_T_min 0.64
_exptl_absorpt_correction_type multi-scan
_exptl_absorpt_process_details 'SADABS V2008/1 (Bruker AXS)'
_exptl_crystal_colour colourless
_exptl_crystal_density_diffrn 1.209
_exptl_crystal_density_method 'not measured'
_exptl_crystal_description prism
_exptl_crystal_F_000 1380
_exptl_crystal_size_max 0.35
_exptl_crystal_size_mid 0.17
_exptl_crystal_size_min 0.17
_refine_diff_density_max 1.042
_refine_diff_density_min -0.731
_refine_ls_extinction_method none
_refine_ls_goodness_of_fit_ref 1.036
_refine_ls_hydrogen_treatment mixed
_refine_ls_matrix_type full
_refine_ls_number_parameters 422
_refine_ls_number_reflns 9895
_refine_ls_number_restraints 2
_refine_ls_restrained_S_all 1.036
_refine_ls_R_factor_all 0.0612
_refine_ls_R_factor_gt 0.0471
_refine_ls_shift/su_max 0.037
_refine_ls_shift/su_mean 0.000
_refine_ls_structure_factor_coef Fsqd
_refine_ls_weighting_details 'calc w=1/[\s^2^(Fo^2^)+(0.0679P)^2^+3.0567P] where P=(Fo^2^+2Fc^2^)/3'
_refine_ls_weighting_scheme calc
_refine_ls_wR_factor_gt 0.1285
_refine_ls_wR_factor_ref 0.1388
_reflns_number_gt 7943
_reflns_number_total 9895
_reflns_threshold_expression >2sigma(I)
_cod_data_source_file c2cc36953b.txt
_cod_data_source_block I
_cod_database_code 7109216

loop_
_symmetry_equiv_pos_as_xyz
'x, y, z'
'-x, y+1/2, -z+1/2'
'-x, -y, -z'
'x, -y-1/2, z-1/2'

loop_
_atom_site_type_symbol
_atom_site_label
_atom_site_fract_x
_atom_site_fract_y
_atom_site_fract_z
_atom_site_U_iso_or_equiv
_atom_site_adp_type
_atom_site_calc_flag
_atom_site_refinement_flags
_atom_site_occupancy
_atom_site_disorder_assembly
_atom_site_disorder_group
Zn Zn1 0.62291(17) 0.12907(6) 0.298866(12) 0.02106(4) Uani d . 1.0 A .
B B1 0.80907(18) 0.13408(6) 0.49688(12) 0.0240(3) Uani d . 1.0 . .
C C1 0.7256(3) -0.00452(8) 0.2989(3) 0.1167(15) Uani d . 1.0 . .
H H1A 0.689 -0.0079 0.3645 0.175 Uiso calc R 1.0 . .
H H1B 0.7683 -0.0349 0.2795 0.175 Uiso calc R 1.0 . .
H H1C 0.6477 0.0038 0.2515 0.175 Uiso calc R 1.0 . .
C C2 0.8846(3) 0.04440(11) 0.20016(15) 0.0891(8) Uani d . 1.0 . .
H H2A 0.8033 0.0534 0.1563 0.134 Uiso calc R 1.0 . .
H H2B 0.9295 0.0155 0.1747 0.134 Uiso calc R 1.0 . .
H H2C 0.9533 0.0708 0.2036 0.134 Uiso calc R 1.0 . .
C C3 0.83556(17) 0.03445(5) 0.30059(12) 0.0294(3) Uani d . 1.0 . .
C C4 0.9573(2) 0.02288(7) 0.37424(13) 0.0474(5) Uani d . 1.0 . .
H H4A 0.9485 -0.0103 0.3994 0.057 Uiso calc R 1.0 . .
H H4B 1.0493 0.026 0.3433 0.057 Uiso calc R 1.0 . .
C C5 0.84091(15) 0.08809(5) 0.42630(10) 0.0238(3) Uani d . 1.0 . .
C C6 0.3324(3) 0.18018(15) 0.4394(3) 0.1492(12) Uani d . 1.0 . .
H H6A 0.3928 0.2075 0.4591 0.224 Uiso calc R 1.0 . .
H H6B 0.239 0.1841 0.4664 0.224 Uiso calc R 1.0 . .
H H6C 0.3218 0.1786 0.3675 0.224 Uiso calc R 1.0 . .
C C7 0.4008(2) 0.13351(9) 0.47913(14) 0.0478(6) Uani d . 1.0 . .
C C8 0.3140(3) 0.09114(16) 0.4536(2) 0.1383(12) Uani d . 1.0 . .
H H8A 0.2886 0.0913 0.3829 0.207 Uiso calc R 1.0 . .
H H8B 0.2276 0.0919 0.4903 0.207 Uiso calc R 1.0 . .
H H8C 0.368 0.062 0.4707 0.207 Uiso calc R 1.0 . .
C C9 0.4353(2) 0.13661(9) 0.58906(14) 0.0472(5) Uani d . 1.0 . .
H H9A 0.3919 0.1656 0.6169 0.057 Uiso calc R 1.0 . .
H H9B 0.3996 0.1079 0.6229 0.057 Uiso calc R 1.0 . .
C C10 0.63794(17) 0.13358(5) 0.50945(11) 0.0264(3) Uani d . 1.0 . .
C C11 0.8748(3) 0.21411(10) 0.19448(17) 0.0780(8) Uani d . 1.0 . .
H H11A 0.9523 0.1913 0.2083 0.117 Uiso calc R 1.0 . .
H H11B 0.9115 0.2427 0.1624 0.117 Uiso calc R 1.0 . .
H H11C 0.8017 0.199 0.1509 0.117 Uiso calc R 1.0 . .
C C12 0.81170(18) 0.22844(6) 0.28921(12) 0.0319(4) Uani d . 1.0 . .
C C13 0.6908(3) 0.26328(8) 0.2700(3) 0.0822(9) Uani d . 1.0 . .
H H13A 0.6177 0.2483 0.2264 0.123 Uiso calc R 1.0 . .
H H13B 0.726 0.2923 0.2386 0.123 Uiso calc R 1.0 . .
H H13C 0.6503 0.2719 0.3324 0.123 Uiso calc R 1.0 . .
C C14 0.9230(2) 0.24847(7) 0.36381(15) 0.0524(5) Uani d . 1.0 . .
H H14A 1.0166 0.2504 0.3347 0.063 Uiso calc R 1.0 . .
H H14B 0.8959 0.281 0.3854 0.063 Uiso calc R 1.0 . .
C C15 0.83144(16) 0.18005(5) 0.42361(11) 0.0262(3) Uani d . 1.0 . .
C C16 0.90011(17) 0.13048(5) 0.60045(11) 0.0271(3) Uani d . 1.0 . .
C C17 0.86416(19) 0.09437(7) 0.66701(12) 0.0357(4) Uani d . 1.0 . .
H H17 0.7856 0.0741 0.6501 0.043 Uiso calc R 1.0 . .
C C18 0.9391(2) 0.08712(7) 0.75656(13) 0.0388(4) Uani d . 1.0 . .
H H18 0.9112 0.0624 0.7997 0.047 Uiso calc R 1.0 . .
C C19 1.0543(2) 0.11587(7) 0.78270(13) 0.0405(4) Uani d . 1.0 . .
H H19 1.1061 0.1112 0.8437 0.049 Uiso calc R 1.0 . .
C C20 1.09318(19) 0.15151(8) 0.71884(13) 0.0413(4) Uani d . 1.0 . .
H H20 1.1725 0.1713 0.7361 0.05 Uiso calc R 1.0 . .
C C21 1.01692(17) 0.15869(6) 0.62905(12) 0.0328(4) Uani d . 1.0 . .
H H21 1.0456 0.1835 0.5865 0.039 Uiso calc R 1.0 . .
C C22A 0.3338(5) 0.01635(18) 0.2247(4) 0.0618(7) Uani d P 0.5420(6) A 1
H H22A 0.4133 0.0093 0.2717 0.093 Uiso calc PR 0.5420(6) A 1
H H22B 0.287 -0.0137 0.2042 0.093 Uiso calc PR 0.5420(6) A 1
H H22C 0.2658 0.0372 0.256 0.093 Uiso calc PR 0.5420(6) A 1
C C23A 0.1918(4) 0.05580(16) 0.0345(3) 0.0524(9) Uani d P 0.5420(6) A 1
C C24A 0.4894(5) 0.11156(19) -0.1144(3) 0.0568(13) Uani d P 0.5420(6) A 1
H H24A 0.3868 0.1169 -0.116 0.085 Uiso calc PR 0.5420(6) A 1
H H24B 0.5089 0.077 -0.1093 0.085 Uiso calc PR 0.5420(6) A 1
H H24C 0.5272 0.1241 -0.175 0.085 Uiso calc PR 0.5420(6) A 1
C C25A 0.7661(4) 0.1276(2) -0.0116(3) 0.0569(15) Uani d P 0.5420(6) A 1
H H25A 0.828 0.1417 0.0408 0.085 Uiso calc PR 0.5420(6) A 1
H H25B 0.7959 0.1387 -0.0757 0.085 Uiso calc PR 0.5420(6) A 1
H H25C 0.7726 0.0925 -0.0083 0.085 Uiso calc PR 0.5420(6) A 1
C C26A 0.3125(6) 0.23558(19) 0.1822(5) 0.0702(11) Uani d P 0.5420(6) A 1
H H26A 0.368 0.2372 0.2451 0.105 Uiso calc PR 0.5420(6) A 1
H H26B 0.2233 0.2531 0.1876 0.105 Uiso calc PR 0.5420(6) A 1
H H26C 0.3666 0.2501 0.1305 0.105 Uiso calc PR 0.5420(6) A 1
C C27A 0.1680(5) 0.17536(19) 0.0292(4) 0.0678(11) Uani d P 0.5420(6) A 1
H H27A 0.1469 0.1429 0.0045 0.102 Uiso calc PR 0.5420(6) A 1
H H27B 0.2231 0.1928 -0.0183 0.102 Uiso calc PR 0.5420(6) A 1
H H27C 0.0791 0.1925 0.0384 0.102 Uiso calc PR 0.5420(6) A 1
C C22B 0.3470(7) 0.0144(2) 0.2275(6) 0.0618(7) Uani d P 0.4580(6) A 2
H H22D 0.373 0.0227 0.2961 0.093 Uiso calc PR 0.4580(6) A 2
H H22E 0.4283 -0.0003 0.1976 0.093 Uiso calc PR 0.4580(6) A 2
H H22F 0.2676 -0.0083 0.2253 0.093 Uiso calc PR 0.4580(6) A 2
C C23B 0.2496(5) 0.0396(2) 0.0229(4) 0.0524(9) Uani d P 0.4580(6) A 2
C C24B 0.4719(7) 0.1316(2) -0.1126(4) 0.0568(13) Uani d P 0.4580(6) A 2
H H24D 0.3736 0.1208 -0.1097 0.085 Uiso calc PR 0.4580(6) A 2
H H24E 0.509 0.1217 -0.1754 0.085 Uiso calc PR 0.4580(6) A 2
H H24F 0.4756 0.1667 -0.1072 0.085 Uiso calc PR 0.4580(6) A 2
C C25B 0.7662(9) 0.1214(3) -0.0087(6) 0.074(2) Uani d P 0.4580(6) A 2
H H25D 0.8282 0.1081 0.0447 0.111 Uiso calc PR 0.4580(6) A 2
H H25E 0.7677 0.1566 -0.0052 0.111 Uiso calc PR 0.4580(6) A 2
H H25F 0.7997 0.111 -0.0722 0.111 Uiso calc PR 0.4580(6) A 2
C C26B 0.3021(8) 0.2316(3) 0.2055(6) 0.0702(11) Uani d P 0.4580(6) A 2
H H26D 0.3768 0.2368 0.2571 0.105 Uiso calc PR 0.4580(6) A 2
H H26E 0.2266 0.212 0.2315 0.105 Uiso calc PR 0.4580(6) A 2
H H26F 0.2631 0.2627 0.1836 0.105 Uiso calc PR 0.4580(6) A 2
C C27B 0.2167(6) 0.1950(2) 0.0135(5) 0.0678(11) Uani d P 0.4580(6) A 2
H H27D 0.2391 0.1766 -0.045 0.102 Uiso calc PR 0.4580(6) A 2
H H27E 0.1849 0.2273 -0.0062 0.102 Uiso calc PR 0.4580(6) A 2
H H27F 0.1413 0.1787 0.0473 0.102 Uiso calc PR 0.4580(6) A 2
N N1 0.77493(13) 0.07855(4) 0.34374(9) 0.0250(3) Uani d . 1.0 . .
N N2 0.54295(14) 0.12924(5) 0.43892(10) 0.0274(3) Uani d . 1.0 . .
N N3 0.76251(14) 0.18473(5) 0.34000(9) 0.0271(3) Uani d . 1.0 . .
O O1 0.94718(12) 0.05764(4) 0.45370(8) 0.0319(3) Uani d . 1.0 . .
O O2 0.58858(13) 0.13910(5) 0.60052(8) 0.0381(3) Uani d . 1.0 . .
O O3 0.92764(13) 0.21506(4) 0.44637(9) 0.0368(3) Uani d . 1.0 . .
Si Si1 0.48030(4) 0.124938(15) 0.14752(3) 0.02472(9) Uani d . 1.0 . .
Si Si2A 0.39705(9) 0.04551(3) 0.12141(6) 0.03131(19) Uani d P 0.5420(6) A 1
H H21S 0.520(4) 0.0224(13) 0.094(3) 0.038 Uiso d P 0.5420(6) A 1
Si Si3A 0.58347(10) 0.14613(3) 0.00392(6) 0.0343(2) Uani d P 0.5420(6) A 1
H H31S 0.575(4) 0.2049(14) -0.002(3) 0.041 Uiso d P 0.5420(6) A 1
Si Si4A 0.27348(9) 0.17124(3) 0.15077(6) 0.03028(19) Uani d P 0.5420(6) A 1
H H41S 0.180(4) 0.1502(14) 0.218(3) 0.036 Uiso d P 0.5420(6) A 1
Si Si2B 0.29072(11) 0.07296(4) 0.15454(8) 0.0391(3) Uani d PD 0.4580(6) A 2
H H22S 0.1901(4) 0.0986(2) 0.2217(4) 0.047 Uiso d PD 0.4580(6) A 2
Si Si3B 0.59469(12) 0.10106(4) 0.00317(7) 0.0341(2) Uani d P 0.4580(6) A 2
H H32S 0.625(4) 0.0485(16) 0.011(3) 0.041 Uiso d P 0.4580(6) A 2
Si Si4B 0.37840(11) 0.19974(4) 0.09831(8) 0.0385(3) Uani d PD 0.4580(6) A 2
H H42S 0.4773(4) 0.23200(17) 0.0420(4) 0.046 Uiso d PD 0.4580(6) A 2

loop_
_atom_site_aniso_label
_atom_site_aniso_U_11
_atom_site_aniso_U_22
_atom_site_aniso_U_33
_atom_site_aniso_U_12
_atom_site_aniso_U_13
_atom_site_aniso_U_23
Zn1 0.02159(7) 0.02036(7) 0.02106(7) 0.00047(6) -0.00051(6) -0.00029(6)
B1 0.0260(7) 0.0236(7) 0.0219(7) 0.0003(6) -0.0012(6) -0.0012(6)
C1 0.0514(14) 0.0320(10) 0.266(5) -0.0002(10) 0.003(2) -0.0488(18)
C2 0.1322(19) 0.1058(17) 0.0310(10) 0.0836(14) 0.0197(12) 0.0122(10)
C3 0.0323(7) 0.0244(7) 0.0311(7) 0.0079(6) -0.0012(6) -0.0050(6)
C4 0.0594(10) 0.0504(10) 0.0311(8) 0.0316(9) -0.0098(8) -0.0097(7)
C5 0.0249(6) 0.0236(6) 0.0230(6) 0.0022(5) 0.0012(5) 0.0032(5)
C6 0.1241(17) 0.226(3) 0.105(2) 0.1331(19) 0.0703(15) 0.086(2)
C7 0.0291(8) 0.0860(15) 0.0290(8) 0.0056(9) 0.0080(6) 0.0014(9)
C8 0.0958(14) 0.256(3) 0.0678(15) -0.1240(17) 0.0462(12) -0.0756(18)
C9 0.0360(9) 0.0748(14) 0.0318(9) 0.0019(9) 0.0101(7) -0.0071(9)
C10 0.0312(7) 0.0250(6) 0.0232(6) 0.0025(6) 0.0038(5) -0.0011(5)
C11 0.1076(17) 0.0728(15) 0.0571(13) -0.0486(13) 0.0373(13) -0.0124(11)
C12 0.0371(8) 0.0239(7) 0.0341(8) -0.0088(6) -0.0037(6) 0.0046(6)
C13 0.0624(14) 0.0375(11) 0.144(3) -0.0002(11) -0.0222(16) 0.0323(14)
C14 0.0663(11) 0.0397(9) 0.0486(10) -0.0281(9) -0.0194(9) 0.0141(8)
C15 0.0283(7) 0.0222(6) 0.0278(7) -0.0022(5) -0.0003(6) -0.0029(5)
C16 0.0294(7) 0.0289(7) 0.0226(6) 0.0050(6) -0.0017(5) -0.0050(5)
C17 0.0413(8) 0.0362(8) 0.0290(8) 0.0002(7) -0.0047(7) -0.0001(7)
C18 0.0496(10) 0.0397(9) 0.0265(8) 0.0068(8) -0.0027(7) 0.0038(7)
C19 0.0447(9) 0.0509(10) 0.0251(8) 0.0126(8) -0.0066(7) -0.0050(7)
C20 0.0334(8) 0.0528(10) 0.0365(9) 0.0009(8) -0.0081(7) -0.0094(8)
C21 0.0293(7) 0.0392(8) 0.0297(7) 0.0009(7) -0.0019(6) -0.0025(7)
C22A 0.0490(12) 0.0435(11) 0.0919(18) -0.0114(10) -0.0056(12) 0.0133(12)
C23A 0.0462(18) 0.064(2) 0.0455(14) -0.0175(14) -0.0097(14) -0.0096(14)
C24A 0.0606(16) 0.085(4) 0.0246(10) -0.002(2) -0.0024(10) 0.0034(16)
C25A 0.0340(18) 0.104(4) 0.0336(19) -0.003(2) 0.0104(15) -0.004(2)
C26A 0.0701(17) 0.0500(14) 0.091(3) 0.0093(13) 0.0096(18) -0.0071(16)
C27A 0.0566(19) 0.075(3) 0.0678(18) 0.0185(18) -0.0306(15) -0.0038(18)
C22B 0.0490(12) 0.0435(11) 0.0919(18) -0.0114(10) -0.0056(12) 0.0133(12)
C23B 0.0462(18) 0.064(2) 0.0455(14) -0.0175(14) -0.0097(14) -0.0096(14)
C24B 0.0606(16) 0.085(4) 0.0246(10) -0.002(2) -0.0024(10) 0.0034(16)
C25B 0.103(5) 0.055(3) 0.068(4) 0.018(3) 0.045(4) 0.009(3)
C26B 0.0701(17) 0.0500(14) 0.091(3) 0.0093(13) 0.0096(18) -0.0071(16)
C27B 0.0566(19) 0.075(3) 0.0678(18) 0.0185(18) -0.0306(15) -0.0038(18)
N1 0.0287(6) 0.0221(5) 0.0240(6) 0.0057(5) -0.0009(5) -0.0026(4)
N2 0.0228(5) 0.0348(7) 0.0248(6) 0.0019(5) 0.0038(5) -0.0014(5)
N3 0.0310(6) 0.0217(5) 0.0281(6) -0.0049(5) -0.0023(5) 0.0031(5)
O1 0.0360(5) 0.0343(6) 0.0248(5) 0.0138(5) -0.0044(4) -0.0021(4)
O2 0.0345(6) 0.0564(7) 0.0238(5) 0.0057(6) 0.0043(5) -0.0051(5)
O3 0.0425(6) 0.0307(5) 0.0357(6) -0.0143(5) -0.0110(5) 0.0031(5)
Si1 0.02476(18) 0.02595(19) 0.02307(18) 0.00013(15) -0.00228(15) -0.00103(15)
Si2A 0.0310(4) 0.0275(4) 0.0355(4) -0.0032(3) 0.0016(3) -0.0092(3)
Si3A 0.0419(4) 0.0387(4) 0.0224(4) -0.0040(4) 0.0037(3) 0.0029(3)
Si4A 0.0293(4) 0.0307(4) 0.0302(4) 0.0055(3) -0.0048(3) 0.0001(3)
Si2B 0.0304(5) 0.0508(6) 0.0354(5) -0.0140(4) -0.0038(4) 0.0060(5)
Si3B 0.0430(5) 0.0346(5) 0.0248(4) 0.0023(4) 0.0022(4) -0.0026(4)
Si4B 0.0381(5) 0.0337(5) 0.0426(6) 0.0089(4) -0.0083(4) 0.0001(4)

loop_
_atom_type_symbol
_atom_type_description
_atom_type_scat_dispersion_real
_atom_type_scat_dispersion_imag
_atom_type_scat_source
C C 0.0033 0.0016 'International Tables Vol C Tables 4.2.6.8 and 6.1.1.4'
H H 0.0000 0.0000 'International Tables Vol C Tables 4.2.6.8 and 6.1.1.4'
N N 0.0061 0.0033 'International Tables Vol C Tables 4.2.6.8 and 6.1.1.4'
O O 0.0106 0.0060 'International Tables Vol C Tables 4.2.6.8 and 6.1.1.4'
B B 0.0013 0.0007 'International Tables Vol C Tables 4.2.6.8 and 6.1.1.4'
Si Si 0.0817 0.0704 'International Tables Vol C Tables 4.2.6.8 and 6.1.1.4'
Zn Zn 0.2839 1.4301 'International Tables Vol C Tables 4.2.6.8 and 6.1.1.4'

loop_
_geom_angle_atom_site_label_1
_geom_angle_atom_site_label_2
_geom_angle_atom_site_label_3
_geom_angle
N1 Zn1 N2 90.66(5)
N1 Zn1 N3 90.36(5)
N2 Zn1 N3 90.45(5)
N1 Zn1 Si1 124.51(4)
N2 Zn1 Si1 124.68(4)
N3 Zn1 Si1 125.56(4)
C16 B1 C10 113.05(13)
C16 B1 C5 110.95(12)
C10 B1 C5 105.58(12)
C16 B1 C15 119.90(13)
C10 B1 C15 103.33(12)
C5 B1 C15 102.62(12)
C3 C1 H1A 109.5
C3 C1 H1B 109.5
H1A C1 H1B 109.5
C3 C1 H1C 109.5
H1A C1 H1C 109.5
H1B C1 H1C 109.5
C3 C2 H2A 109.5
C3 C2 H2B 109.5
H2A C2 H2B 109.5
C3 C2 H2C 109.5
H2A C2 H2C 109.5
H2B C2 H2C 109.5
N1 C3 C2 110.70(15)
N1 C3 C1 108.72(16)
C2 C3 C1 111.6(2)
N1 C3 C4 102.01(12)
C2 C3 C4 112.47(17)
C1 C3 C4 110.9(2)
O1 C4 C3 105.75(14)
O1 C4 H4A 110.6
C3 C4 H4A 110.6
O1 C4 H4B 110.6
C3 C4 H4B 110.6
H4A C4 H4B 108.7
N1 C5 O1 115.52(13)
N1 C5 B1 125.41(13)
O1 C5 B1 119.04(12)
C7 C6 H6A 109.5
C7 C6 H6B 109.5
H6A C6 H6B 109.5
C7 C6 H6C 109.5
H6A C6 H6C 109.5
H6B C6 H6C 109.5
C8 C7 N2 110.7(2)
C8 C7 C9 111.5(2)
N2 C7 C9 102.57(14)
C8 C7 C6 112.2(3)
N2 C7 C6 108.07(19)
C9 C7 C6 111.3(2)
C7 C8 H8A 109.5
C7 C8 H8B 109.5
H8A C8 H8B 109.5
C7 C8 H8C 109.5
H8A C8 H8C 109.5
H8B C8 H8C 109.5
O2 C9 C7 105.63(14)
O2 C9 H9A 110.6
C7 C9 H9A 110.6
O2 C9 H9B 110.6
C7 C9 H9B 110.6
H9A C9 H9B 108.7
N2 C10 O2 115.65(14)
N2 C10 B1 125.30(13)
O2 C10 B1 119.03(13)
C12 C11 H11A 109.5
C12 C11 H11B 109.5
H11A C11 H11B 109.5
C12 C11 H11C 109.5
H11A C11 H11C 109.5
H11B C11 H11C 109.5
N3 C12 C11 109.30(15)
N3 C12 C13 110.70(16)
C11 C12 C13 110.6(2)
N3 C12 C14 102.17(13)
C11 C12 C14 112.12(17)
C13 C12 C14 111.60(17)
C12 C13 H13A 109.5
C12 C13 H13B 109.5
H13A C13 H13B 109.5
C12 C13 H13C 109.5
H13A C13 H13C 109.5
H13B C13 H13C 109.5
O3 C14 C12 105.73(14)
O3 C14 H14A 110.6
C12 C14 H14A 110.6
O3 C14 H14B 110.6
C12 C14 H14B 110.6
H14A C14 H14B 108.7
N3 C15 O3 115.47(13)
N3 C15 B1 122.69(13)
O3 C15 B1 121.80(13)
C21 C16 C17 115.96(14)
C21 C16 B1 125.88(14)
C17 C16 B1 118.09(14)
C18 C17 C16 122.60(17)
C18 C17 H17 118.7
C16 C17 H17 118.7
C19 C18 C17 119.90(17)
C19 C18 H18 120.0
C17 C18 H18 120.0
C20 C19 C18 119.07(16)
C20 C19 H19 120.5
C18 C19 H19 120.5
C19 C20 C21 120.69(17)
C19 C20 H20 119.7
C21 C20 H20 119.7
C16 C21 C20 121.78(17)
C16 C21 H21 119.1
C20 C21 H21 119.1
Si2A C22A H22A 109.5
Si2A C22A H22B 109.5
H22A C22A H22B 109.5
Si2A C22A H22C 109.5
H22A C22A H22C 109.5
H22B C22A H22C 109.5
Si3A C24A H24A 109.5
Si3A C24A H24B 109.5
H24A C24A H24B 109.5
Si3A C24A H24C 109.5
H24A C24A H24C 109.5
H24B C24A H24C 109.5
Si3A C25A H25A 109.5
Si3A C25A H25B 109.5
H25A C25A H25B 109.5
Si3A C25A H25C 109.5
H25A C25A H25C 109.5
H25B C25A H25C 109.5
Si4A C26A H26A 109.5
Si4A C26A H26B 109.5
H26A C26A H26B 109.5
Si4A C26A H26C 109.5
H26A C26A H26C 109.5
H26B C26A H26C 109.5
Si4A C27A H27A 109.5
Si4A C27A H27B 109.5
H27A C27A H27B 109.5
Si4A C27A H27C 109.5
H27A C27A H27C 109.5
H27B C27A H27C 109.5
Si2B C22B H22D 109.5
Si2B C22B H22E 109.5
H22D C22B H22E 109.5
Si2B C22B H22F 109.5
H22D C22B H22F 109.5
H22E C22B H22F 109.5
Si3B C24B H24D 109.5
Si3B C24B H24E 109.5
H24D C24B H24E 109.5
Si3B C24B H24F 109.5
H24D C24B H24F 109.5
H24E C24B H24F 109.5
Si3B C25B H25D 109.5
Si3B C25B H25E 109.5
H25D C25B H25E 109.5
Si3B C25B H25F 109.5
H25D C25B H25F 109.5
H25E C25B H25F 109.5
Si4B C26B H26D 109.5
Si4B C26B H26E 109.5
H26D C26B H26E 109.5
Si4B C26B H26F 109.5
H26D C26B H26F 109.5
H26E C26B H26F 109.5
Si4B C27B H27D 109.5
Si4B C27B H27E 109.5
H27D C27B H27E 109.5
Si4B C27B H27F 109.5
H27D C27B H27F 109.5
H27E C27B H27F 109.5
C5 N1 C3 109.69(12)
C5 N1 Zn1 114.39(10)
C3 N1 Zn1 135.76(10)
C10 N2 C7 109.11(13)
C10 N2 Zn1 114.20(11)
C7 N2 Zn1 135.80(11)
C15 N3 C12 109.77(12)
C15 N3 Zn1 116.34(10)
C12 N3 Zn1 133.65(10)
C5 O1 C4 106.78(12)
C10 O2 C9 106.68(13)
C15 O3 C14 106.85(12)
Si3A Si1 Si2B 124.02(4)
Si3A Si1 Si4A 105.45(4)
Si2B Si1 Si4A 72.17(4)
Si3A Si1 Si2A 105.29(4)
Si2B Si1 Si2A 33.75(4)
Si4A Si1 Si2A 104.21(3)
Si3A Si1 Si4B 73.77(4)
Si2B Si1 Si4B 104.90(4)
Si4A Si1 Si4B 36.63(3)
Si2A Si1 Si4B 130.53(4)
Si3A Si1 Si3B 31.04(4)
Si2B Si1 Si3B 104.27(4)
Si4A Si1 Si3B 125.71(4)
Si2A Si1 Si3B 77.17(4)
Si4B Si1 Si3B 101.92(4)
Si3A Si1 Zn1 118.10(3)
Si2B Si1 Zn1 113.27(3)
Si4A Si1 Zn1 112.79(3)
Si2A Si1 Zn1 109.88(3)
Si4B Si1 Zn1 113.58(3)
Si3B Si1 Zn1 117.45(3)
C22A Si2A C23A 99.2(2)
C22A Si2A Si1 115.84(18)
C23A Si2A Si1 103.41(12)
C22A Si2A H21S 109.0(15)
C23A Si2A H21S 129.0(14)
Si1 Si2A H21S 101.2(15)
C25A Si3A C24A 98.6(2)
C25A Si3A Si1 118.13(16)
C24A Si3A Si1 111.26(14)
C25A Si3A H31S 108.7(13)
C24A Si3A H31S 114.3(12)
Si1 Si3A H31S 106.1(13)
C26A Si4A C27A 103.3(2)
C26A Si4A Si1 112.07(19)
C27A Si4A Si1 114.74(16)
C26A Si4A H41S 111.5(15)
C27A Si4A H41S 105.4(14)
Si1 Si4A H41S 109.5(15)
C22B Si2B C23B 95.8(3)
C22B Si2B Si1 110.5(2)
C23B Si2B Si1 111.14(15)
C22B Si2B H22S 104.1(4)
C23B Si2B H22S 130.0(2)
Si1 Si2B H22S 104.0(2)
C25B Si3B C24B 106.3(3)
C25B Si3B Si1 116.9(3)
C24B Si3B Si1 104.50(17)
C25B Si3B H32S 98.5(16)
C24B Si3B H32S 123.4(16)
Si1 Si3B H32S 107.9(17)
H42S Si4B C27B 103.5(3)
H42S Si4B C26B 112.4(3)
C27B Si4B C26B 100.2(3)
H42S Si4B Si1 113.95(18)
C27B Si4B Si1 114.7(2)
C26B Si4B Si1 111.2(2)
H42S Si4B H42S 0.0(3)
C27B Si4B H42S 103.5(3)
C26B Si4B H42S 112.4(3)
Si1 Si4B H42S 113.95(18)

loop_
_geom_bond_atom_site_label_1
_geom_bond_atom_site_label_2
_geom_bond_distance
Zn1 N1 2.0779(12)
Zn1 N2 2.0880(13)
Zn1 N3 2.0910(13)
Zn1 Si1 2.4028(5)
B1 C16 1.615(2)
B1 C10 1.635(2)
B1 C5 1.638(2)
B1 C15 1.642(2)
C1 C3 1.501(3)
C1 H1A 0.98
C1 H1B 0.98
C1 H1C 0.98
C2 C3 1.493(3)
C2 H2A 0.98
C2 H2B 0.98
C2 H2C 0.98
C3 N1 1.4884(19)
C3 C4 1.519(2)
C4 O1 1.458(2)
C4 H4A 0.99
C4 H4B 0.99
C5 N1 1.2832(18)
C5 O1 1.3508(18)
C6 C7 1.535(4)
C6 H6A 0.98
C6 H6B 0.98
C6 H6C 0.98
C7 C8 1.467(4)
C7 N2 1.483(2)
C7 C9 1.517(3)
C8 H8A 0.98
C8 H8B 0.98
C8 H8C 0.98
C9 O2 1.450(2)
C9 H9A 0.99
C9 H9B 0.99
C10 N2 1.284(2)
C10 O2 1.3564(19)
C11 C12 1.503(3)
C11 H11A 0.98
C11 H11B 0.98
C11 H11C 0.98
C12 N3 1.486(2)
C12 C13 1.510(3)
C12 C14 1.527(2)
C13 H13A 0.98
C13 H13B 0.98
C13 H13C 0.98
C14 O3 1.457(2)
C14 H14A 0.99
C14 H14B 0.99
C15 N3 1.2870(19)
C15 O3 1.3569(18)
C16 C21 1.393(2)
C16 C17 1.407(2)
C17 C18 1.391(2)
C17 H17 0.95
C18 C19 1.382(3)
C18 H18 0.95
C19 C20 1.381(3)
C19 H19 0.95
C20 C21 1.399(2)
C20 H20 0.95
C21 H21 0.95
C22A Si2A 1.756(6)
C22A H22A 0.98
C22A H22B 0.98
C22A H22C 0.98
C23A Si2A 2.235(4)
C24A Si3A 2.039(4)
C24A H24A 0.98
C24A H24B 0.98
C24A H24C 0.98
C25A Si3A 1.824(5)
C25A H25A 0.98
C25A H25B 0.98
C25A H25C 0.98
C26A Si4A 1.873(5)
C26A H26A 0.98
C26A H26B 0.98
C26A H26C 0.98
C27A Si4A 1.888(5)
C27A H27A 0.98
C27A H27B 0.98
C27A H27C 0.98
C22B Si2B 1.966(7)
C22B H22D 0.98
C22B H22E 0.98
C22B H22F 0.98
C23B Si2B 2.037(5)
C24B Si3B 2.087(6)
C24B H24D 0.98
C24B H24E 0.98
C24B H24F 0.98
C25B Si3B 1.732(9)
C25B H25D 0.98
C25B H25E 0.98
C25B H25F 0.98
C26B Si4B 1.884(8)
C26B H26D 0.98
C26B H26E 0.98
C26B H26F 0.98
C27B Si4B 1.869(5)
C27B H27D 0.98
C27B H27E 0.98
C27B H27F 0.98
Si1 Si3A 2.3073(10)
Si1 Si2B 2.3083(11)
Si1 Si4A 2.3430(9)
Si1 Si2A 2.3662(10)
Si1 Si4B 2.3745(11)
Si1 Si3B 2.3872(11)
Si2A H21S 1.40(4)
Si3A H31S 1.64(4)
Si4A H41S 1.43(4)
Si2B H22S 1.5298(19)
Si3B H32S 1.49(5)
Si4B H42S 1.531(2)
Si4B H42S 1.531(2)
